data_1541512
loop_
_publ_author_name
'Mueller, A.'
'Schmidtmann, M.'
'Beugholt, C.'
'Koop, M.'
'Das, S.K.'
'Boegge, H.'

_publ_section_title
;
 Facile and optimized synthesis and structures of crystalline molybdenum
 blue compounds including one with an interesting high degree of defects:
 Na26 (Mo142 O432 (H2 O)58 * ca. 300 (H2 O) and Na16 ((Mo3)176 (H2 O)63 (C
 H3 O H)17 H16) * ca. 6000 )H2 O) * 6(C H3 O H)
;
_journal_name_full 'Zeitschrift fuer Anorganische und Allgemeine Chemie'
_journal_page_first 1960
_journal_page_last 1962
_journal_volume 625
_journal_year 1999
_chemical_formula_sum 'H610 Mo141.118 Na6.93 O730'
_chemical_name_systematic 'Na6.93 (Mo141.118 O418 (H2 O)58 (O H)14) (H2 O)240'
_space_group_IT_number 64
_symmetry_space_group_name_Hall '-C 2ac 2'
_symmetry_space_group_name_H-M 'C m c e'
_cell_angle_alpha 90
_cell_angle_beta 90
_cell_angle_gamma 90
_cell_formula_units_Z 4
_cell_length_a 48.5117
_cell_length_b 38.0033
_cell_length_c 45.4473
_cell_volume 83786.855
_citation_journal_id_ASTM ZAACAB
_cod_data_source_file Mueller_ZAACAB_1999_316.cif
_cod_data_source_block H610Mo141.118Na6.93O730
_cod_original_cell_volume 83786.85
_cod_original_sg_symbol_H-M 'C m c a'
_cod_database_code 1541512

loop_
_symmetry_equiv_pos_as_xyz
x,y,z
-x+1/2,-y,z+1/2
x,-y,-z
-x+1/2,y,-z+1/2
-x,-y,-z
x-1/2,y,-z-1/2
-x,y,z
x-1/2,-y,z-1/2
x+1/2,y+1/2,z
-x+1,-y+1/2,z+1/2
x+1/2,-y+1/2,-z
-x+1,y+1/2,-z+1/2
-x+1/2,-y+1/2,-z
x,y+1/2,-z-1/2
-x+1/2,y+1/2,z
x,-y+1/2,z-1/2

loop_
_atom_site_label
_atom_site_type_symbol
_atom_site_fract_x
_atom_site_fract_y
_atom_site_fract_z
_atom_site_occupancy
_atom_site_U_iso_or_equiv
Mo19 Mo+6 0.38619 0.22119 0.25966 1 0.0
O24 O-2 0.5 0.3475 0.2212 1 0.0
O84 O-2 0.384 0.2904 0.1943 1 0.0
O76 O-2 0.4631 0.2014 0.2226 1 0.0
O206 O-2 0.5 0.053 0.195 0.5 0.0
Na3 Na+1 0.267 0.5813 0.1193 0.43 0.0
O26 O-2 0.1817 0.5774 0.0257 1 0.0
O100 O-2 0.3703 0.1199 0.206 1 0.0
O99 O-2 0.422 0.1463 0.2198 1 0.0
O104 O-2 0.2551 0.3617 0.0481 1 0.0
O86 O-2 0.5 0.2184 0.1751 1 0.0
O159 O-2 0.5483 0.3506 0.3432 1 0.0
O12 O-2 0.3053 0.482 0.1639 1 0.0
O146 O-2 0.463 0.034 0.1708 1 0.0
Mo41 Mo+6 0.35327 0.2512 0.0258 0.294 0.0
O25 O-2 0.476 0.3085 0.2664 1 0.0
O63 O-2 0.2329 0.3029 0.223 1 0.0
Mo26 Mo+6 0.16986 0.35991 0.05343 1 0.0
O134 O-2 0.2399 0.1947 0.2221 1 0.0
O67 O-2 0.3108 0.2068 0.2213 1 0.0
O1 O-2 0.2353 0.6465 0.0101 1 0.0
O72 O-2 0.4211 0.201 0.2697 1 0.0
O11 O-2 0.3011 0.3904 0.1919 1 0.0
O145 O-2 0.5 0.4567 0.2657 1 0.0
O201 O-2 0.359 0.356 -0.173 0.5 0.0
Mo2 Mo+6 0.30716 0.44372 0.18047 1 0.0
O170 O-2 0.5 0.429 0.193 1 0.0
O195 O-2 0.451 -0.021 0.193 0.5 0.0
O168 O-2 0.1574 0.5166 -0.1861 1 0.0
O183 O-2 0.3536 0.526 0.207 0.5 0.0
O202 O-2 0.379 0.418 0.119 0.5 0.0
O38 O-2 0.2818 0.334 0.1988 1 0.0
O205 O-2 0.1177 0.458 0.174 0.5 0.0
Mo42 Mo+6 0.39936 0.20358 0.07768 1 0.0
O9 O-2 0.2925 0.4565 0.2166 1 0.0
Mo6 Mo+6 0.5 0.35168 0.2596 0.78 0.0
Mo21 Mo+6 0.20644 0.43876 0.04659 1 0.0
O136 O-2 0.0842 0.5 0 1 0.0
O124 O-2 0.4306 0.2002 0.066 1 0.0
O91 O-2 0.2298 0.2989 0.0587 1 0.0
Mo30 Mo+6 0.38657 0.15911 0.20838 1 0.0
O77 O-2 0.2239 0.4182 0.0165 1 0.0
O37 O-2 0.2468 0.3855 0.2136 1 0.0
O151 O-2 0.4229 0.3387 0.17 1 0.0
O194 O-2 0.377 0.487 0.144 0.5 0.0
O142 O-2 0.125 0.345 0.1322 1 0.0
O48 O-2 0.5 0.2118 0.2663 1 0.0
O126 O-2 0.3855 0.1562 0.0638 1 0.0
Mo24 Mo+6 0.5 0.21448 0.2124 1 0.0
O122 O-2 0.3413 0.2193 0.0061 1 0.0
O62 O-2 0.2822 0.2673 0.2161 1 0.0
O105 O-2 0.2164 0.2856 0 1 0.0
Mo12 Mo+6 0.43654 0.29308 0.25646 1 0.0
O121 O-2 0.3796 0.2263 0.049 1 0.0
O85 O-2 0.5 0.1576 0.2131 1 0.0
Mo3 Mo+6 0.3687 0.4242 0.2255 0.48 0.0
O5 O-2 0.2868 0.6574 0.0338 1 0.0
Mo38 Mo+6 0.31085 0.32043 -0.00377 0.73 0.0
O138 O-2 0.1823 0.5155 0.1306 1 0.0
O7 O-2 0.2697 0.4262 0.1673 1 0.0
O140 O-2 0.3751 0.2998 0.3221 1 0.0
O184 O-2 0.164 0.468 -0.218 0.5 0.0
O40 O-2 0.3022 0.3637 0.2507 1 0.0
O64 O-2 0.2396 0.2569 0.1748 1 0.0
O51 O-2 0.1275 0.4976 0.0809 1 0.0
O129 O-2 0.5 0.0762 0.096 1 0.0
O16 O-2 0.3547 0.4367 0.2517 1 0.0
O61 O-2 0.2346 0.3411 0.1103 1 0.0
Mo27 Mo+6 0.20916 0.29451 0.09657 1 0.0
O6 O-2 0.273 0.5906 0.0116 1 0.0
O110 O-2 0.3136 0.1712 0.0879 1 0.0
Mo11 Mo+6 0.32292 0.3463 0.20507 1 0.0
O117 O-2 0.298 0.2726 -0.0322 1 0.0
O125 O-2 0.4075 0.2517 0.0976 1 0.0
O78 O-2 0.1723 0.3997 0.0217 1 0.0
O30 O-2 0.2264 0.5297 0.0324 1 0.0
Na1 Na+1 0.3822 0.2958 -0.0416 0.39 0.0
Na2 Na+1 0.2047 0.5732 0.1342 0.64 0.0
O109 O-2 0.3348 0.2684 0.1202 1 0.0
O87 O-2 0.1251 0.4065 -0.0119 1 0.0
O119 O-2 0.3136 0.3565 0.0185 1 0.0
O191 O-2 0.294 0.568 -0.057 0.5 0.0
O34 O-2 0.2202 0.4602 0.1789 1 0.0
O135 O-2 0.3791 0.0864 0.0851 1 0.0
O198 O-2 0.5 0.038 0.054 0.5 0.0
O130 O-2 0.5 0.1049 0.1494 1 0.0
O89 O-2 0.1832 0.3262 0.079 1 0.0
O96 O-2 0.3312 0.2005 0.1421 1 0.0
O123 O-2 0.3635 0.2943 0.0638 1 0.0
O116 O-2 0.3396 0.3224 -0.0254 1 0.0
O4 O-2 0.2437 0.6619 0.0726 1 0.0
O71 O-2 0.374 0.1761 0.2446 1 0.0
O94 O-2 0.2354 0.2072 0.1311 1 0.0
O36 O-2 0.2413 0.3318 0.1691 1 0.0
O19 O-2 0.4228 0.3951 0.293 1 0.0
O164 O-2 0.4049 0.056 0.2368 1 0.0
O141 O-2 0.3679 0.3982 0.3166 1 0.0
O103 O-2 0.1788 0.3519 -0.027 1 0.0
O144 O-2 0.417 0.0663 0.1767 1 0.0
O56 O-2 0.2022 0.3998 0.0722 1 0.0
O197 O-2 0.5 0.435 0.314 0.5 0.0
Mo40 Mo+6 0.35523 0.26511 0.03644 0.689 0.0
O192 O-2 0.5987 0.161 0.34 0.5 0.0
O187 O-2 0.3738 0.3272 0.1235 0.5 0.0
O2 O-2 0.2735 0.6024 0.0712 1 0.0
O52 O-2 0.174 0.4545 0.0744 1 0.0
Mo16 Mo+6 0.20492 0.35051 0.15238 1 0.0
O101 O-2 0.4573 0.1514 0.1753 1 0.0
Mo5 Mo+6 0.43246 0.39308 0.25181 0.899 0.0
O157 O-2 0.5 0.1039 0.2957 1 0.0
Mo14 Mo+6 0.15113 0.49168 0.05471 1 0.0
Mo39 Mo+6 0.3088 0.3076 -0.0127 0.25 0.0
O47 O-2 0.5 0.2592 0.2252 1 0.0
Mo32 Mo+6 0.20005 0.38001 -0.00945 1 0.0
O68 O-2 0.3582 0.2455 0.2348 1 0.0
Mo28 Mo+6 0.2585 0.23746 0.14068 1 0.0
Mo22 Mo+6 0.26951 0.32055 0.12394 1 0.0
O88 O-2 0.2015 0.3494 0.0269 1 0.0
O131 O-2 0.2316 0.6273 0.1299 1 0.0
O181 O-2 0.6321 0.238 0.3599 0.5 0.0
O107 O-2 0.3627 0.2054 0.103 1 0.0
O169 O-2 0.2117 0.053 0.2036 1 0.0
O69 O-2 0.3342 0.2504 0.1865 1 0.0
O20 O-2 0.4442 0.3813 0.2143 1 0.0
O148 O-2 0.5751 0.238 0.3484 1 0.0
O150 O-2 0.2432 0.5481 0.1579 1 0.0
O57 O-2 0.1515 0.3874 0.0812 1 0.0
O139 O-2 0.3641 0.3348 0.273 1 0.0
O180 O-2 0.1511 0.1978 0.1599 0.5 0.0
O32 O-2 0.2305 0.3905 0.1566 1 0.0
Mo15 Mo+6 0.17197 0.41875 0.10665 1 0.0
O28 O-2 0.2288 0.5542 0.0885 1 0.0
O111 O-2 0.4055 0.1834 0.1181 1 0.0
O22 O-2 0.4413 0.436 0.2479 1 0.0
O74 O-2 0.4633 0.192 0.3103 1 0.0
Mo29 Mo+6 0.31475 0.19432 0.1819 1 0.0
O172 O-2 0.5 0.032 0.241 1 0.0
O182 O-2 0.342 0.512 0.242 0.5 0.0
O60 O-2 0.1881 0.3491 0.1845 1 0.0
O173 O-2 0.3033 0.4321 0.2716 1 0.0
Mo35 Mo+6 0.3258 0.2325 0.1025 0.202 0.0
O175 O-2 0.2973 0.5317 0.1197 1 0.0
O177 O-2 0.4074 0.3453 -0.0213 1 0.0
O13 O-2 0.3489 0.3749 0.2176 1 0.0
O50 O-2 0.1327 0.4555 0.0319 1 0.0
O174 O-2 0.3771 0.3184 -0.0873 1 0.0
O73 O-2 0.3996 0.2195 0.2116 1 0.0
O18 O-2 0.4262 0.3368 0.256 1 0.0
O66 O-2 0.3117 0.2528 0.2687 1 0.0
O178 O-2 0.4062 0.483 0.2869 1 0.0
Mo37 Mo+6 0.43854 0.16968 0.14374 1 0.0
O133 O-2 0.3535 0.2441 -0.0513 1 0.0
O179 O-2 0.5225 0.2976 0.1682 1 0.0
Mo20 Mo+6 0.45894 0.19775 0.27371 1 0.0
O55 O-2 0.1823 0.3794 0.13 1 0.0
O82 O-2 0.382 0.2359 0.1551 1 0.0
O132 O-2 0.175 0.2493 0.1694 1 0.0
Na4 Na+1 0.3411 0.383 0.2784 0.27 0.0
O153 O-2 0.3185 0.1535 0.2678 1 0.0
O81 O-2 0.2894 0.3149 0.0939 1 0.0
O152 O-2 0.4068 0.1209 0.2863 1 0.0
O44 O-2 0.4431 0.2853 0.2185 1 0.0
O115 O-2 0.4287 0.1176 0.1312 1 0.0
O95 O-2 0.2875 0.2291 0.1102 1 0.0
O154 O-2 0.3138 0.3251 -0.0975 1 0.0
O176 O-2 0.4236 0.2637 -0.0508 1 0.0
O79 O-2 0.231 0.4639 0.0619 1 0.0
O161 O-2 0.1218 0.2914 0.0966 1 0.0
O65 O-2 0.2817 0.2871 0.1514 1 0.0
O204 O-2 0.4531 0.058 0.104 0.5 0.0
Mo36 Mo+6 0.37025 0.18212 0.14129 1 0.0
O185 O-2 0.0914 0.4822 0.1349 0.5 0.0
O147 O-2 0.4643 0.2685 0.1157 1 0.0
O166 O-2 0.339 0.3879 -0.0747 1 0.0
O171 O-2 0.2978 0.6189 0.1392 1 0.0
Mo17 Mo+6 0.25598 0.29302 0.19679 1 0.0
Mo4 Mo+6 0.37627 0.4188 0.2077 0.46 0.0
O45 O-2 0.4057 0.2667 0.2608 1 0.0
Mo31 Mo+6 0.46102 0.14254 0.21781 1 0.0
O35 O-2 0.2526 0.481 0.1322 1 0.0
Mo8 Mo+6 0.20859 0.55427 0.05788 1 0.0
O43 O-2 0.4326 0.2965 0.3063 1 0.0
O149 O-2 0.273 0.5 0 1 0.0
O90 O-2 0.1437 0.3393 0.0366 1 0.0
O193 O-2 0.0825 0.39 0.1309 0.5 0.0
O49 O-2 0.5 0.2647 0.3097 1 0.0
O75 O-2 0.4633 0.1519 0.26 1 0.0
O29 O-2 0.1807 0.5239 0.0679 1 0.0
O31 O-2 0.2037 0.4432 0.1241 1 0.0
O188 O-2 0.467 0.01 0.122 0.5 0.0
O98 O-2 0.4009 0.1668 0.168 1 0.0
O33 O-2 0.255 0.4173 0.1063 1 0.0
O160 O-2 0.1228 0.4428 -0.1428 1 0.0
O167 O-2 0.2749 0.099 0.2303 1 0.0
O120 O-2 0.3762 0.2767 0.0082 1 0.0
O112 O-2 0.36 0.1409 0.1339 1 0.0
O165 O-2 0.3295 0.3656 0.0774 1 0.0
Mo18 Mo+6 0.31754 0.25563 0.23262 1 0.0
Mo13 Mo+6 0.5 0.26625 0.27306 1 0.0
O158 O-2 0.0934 0.4079 0.0706 1 0.0
O196 O-2 0.2907 0.5274 0.0372 0.5 0.0
Mo23 Mo+6 0.37284 0.24838 0.19137 1 0.0
O108 O-2 0.3272 0.2359 0.0654 1 0.0
O162 O-2 0.1741 0.5784 0.1721 1 0.0
O200 O-2 0.452 0.096 0.314 0.5 0.0
O102 O-2 0.4667 0.0989 0.2189 1 0.0
O70 O-2 0.3692 0.2204 0.2912 1 0.0
O59 O-2 0.1948 0.3079 0.1351 1 0.0
O42 O-2 0.3272 0.3058 0.2273 1 0.0
O10 O-2 0.3419 0.44 0.1951 1 0.0
O189 O-2 0.4733 0.151 0.0644 0.5 0.0
O127 O-2 0.2569 0.2297 0.0516 1 0.0
O97 O-2 0.3079 0.1505 0.1831 1 0.0
O17 O-2 0.387 0.4022 0.1791 1 0.0
Mo10 Mo+6 0.26293 0.37692 0.1818 1 0.0
O80 O-2 0.2441 0.2763 0.1152 1 0.0
Mo7 Mo+6 0.5 0.3509 0.2746 0.18 0.0
O15 O-2 0.3966 0.3935 0.2396 1 0.0
O143 O-2 0.273 0.5058 0.0794 1 0.0
O3 O-2 0.2225 0.6026 0.0436 1 0.0
O199 O-2 0.265 0.019 0.222 0.5 0.0
O93 O-2 0.2824 0.2132 0.1676 1 0.0
O203 O-2 0.5 0.145 0.355 0.5 0.0
O137 O-2 0.5 0.212 0.3653 1 0.0
O156 O-2 0.2435 0.1359 0.1861 1 0.0
O163 O-2 0.0916 0.3315 0.0011 1 0.0
O23 O-2 0.5 0.3518 0.3103 1 0.0
O46 O-2 0.4609 0.2501 0.2694 1 0.0
O54 O-2 0.1838 0.4701 0.0226 1 0.0
O118 O-2 0.3226 0.2843 0.0216 1 0.0
O58 O-2 0.1459 0.4362 0.1251 1 0.0
O186 O-2 0.1295 0.5 0.1378 0.5 0.0
Mo34 Mo+6 0.32115 0.21255 0.09869 0.802 0.0
O8 O-2 0.3205 0.4219 0.1404 1 0.0
O155 O-2 0.5 0.2224 0.1192 1 0.0
Mo9 Mo+6 0.23753 0.44342 0.14216 1 0.0
O83 O-2 0.3572 0.1867 0.1848 1 0.0
O14 O-2 0.3926 0.4591 0.2127 1 0.0
O106 O-2 0.2699 0.3058 0.0138 1 0.0
O21 O-2 0.4709 0.3786 0.2643 1 0.0
Mo1 Mo+6 0.25846 0.63027 0.04759 1 0.0
O114 O-2 0.4619 0.1739 0.1175 1 0.0
Mo25 Mo+6 0.14887 0.43537 -0.00152 1 0.0
O27 O-2 0.1807 0.5933 0.0865 1 0.0
O113 O-2 0.441 0.2175 0.1593 1 0.0
O39 O-2 0.2824 0.3608 0.1398 1 0.0
Mo33 Mo+6 0.24119 0.32748 0.02884 1 0.0
O128 O-2 0.079 0.4482 -0.0529 1 0.0
O190 O-2 0.331 0.46 0.089 0.5 0.0
O92 O-2 0.1939 0.2556 0.0933 1 0.0
O41 O-2 0.3342 0.3337 0.1717 1 0.0
O53 O-2 0.1426 0.5264 0.0261 1 0.0
